data_7211514
loop_
_publ_author_name
'Pramanik, Avijit'
'Das, Gopal'

_publ_section_title
;
 Precursory Ag-bipyridine 2D coordination polymer: a new and efficient
 route for the synthesis of Ag nanoparticles
;
_journal_issue 2
_journal_name_full CrystEngComm
_journal_page_first 401
_journal_paper_doi 10.1039/b908446k
_journal_volume 12
_journal_year 2010
_chemical_formula_sum 'C20 H16 Ag5 N9 O15'
_chemical_formula_weight 1161.77
_chemical_name_systematic
;
?
;
_space_group_IT_number 15
_symmetry_cell_setting monoclinic
_symmetry_space_group_name_Hall '-C 2yc'
_symmetry_space_group_name_H-M 'C 1 2/c 1'
_atom_sites_solution_hydrogens geom
_atom_sites_solution_primary direct
_atom_sites_solution_secondary difmap
_audit_creation_method SHELXL-97
_cell_angle_alpha 90.00
_cell_angle_beta 103.582(3)
_cell_angle_gamma 90.00
_cell_formula_units_Z 4
_cell_length_a 21.6476(12)
_cell_length_b 8.0624(4)
_cell_length_c 17.5990(9)
_cell_measurement_reflns_used 7210
_cell_measurement_temperature 298(2)
_cell_measurement_theta_max 28.23
_cell_measurement_theta_min 2.50
_cell_volume 2985.7(3)
_computing_cell_refinement 'Bruker SMART'
_computing_data_collection 'Bruker SMART'
_computing_data_reduction 'Bruker SAINT'
_computing_molecular_graphics 'Bruker SHELXTL'
_computing_publication_material 'Bruker SHELXTL'
_computing_structure_refinement 'Bruker SHELXTL'
_computing_structure_solution 'Bruker SHELXTL'
_diffrn_ambient_temperature 298(2)
_diffrn_measured_fraction_theta_full 0.985
_diffrn_measured_fraction_theta_max 0.985
_diffrn_measurement_device_type 'CCD area detector'
_diffrn_measurement_method 'phi and omega scans'
_diffrn_radiation_monochromator graphite
_diffrn_radiation_source 'fine-focus sealed tube'
_diffrn_radiation_type MoK\a
_diffrn_radiation_wavelength 0.71073
_diffrn_reflns_av_R_equivalents 0.0199
_diffrn_reflns_av_sigmaI/netI 0.0135
_diffrn_reflns_limit_h_max 28
_diffrn_reflns_limit_h_min -27
_diffrn_reflns_limit_k_max 10
_diffrn_reflns_limit_k_min -10
_diffrn_reflns_limit_l_max 23
_diffrn_reflns_limit_l_min -22
_diffrn_reflns_number 22489
_diffrn_reflns_theta_full 28.30
_diffrn_reflns_theta_max 28.30
_diffrn_reflns_theta_min 1.94
_exptl_absorpt_coefficient_mu 3.318
_exptl_absorpt_correction_T_max 0.440
_exptl_absorpt_correction_T_min 0.275
_exptl_absorpt_correction_type multi-scan
_exptl_absorpt_process_details 'SADABS (Sheldrick, 1997)'
_exptl_crystal_colour yellow
_exptl_crystal_density_diffrn 2.590
_exptl_crystal_density_method 'not measured'
_exptl_crystal_description reactangular
_exptl_crystal_F_000 2216
_exptl_crystal_size_max 0.42
_exptl_crystal_size_mid 0.38
_exptl_crystal_size_min 0.25
_refine_diff_density_max 0.728
_refine_diff_density_min -2.264
_refine_diff_density_rms 0.346
_refine_ls_extinction_method none
_refine_ls_goodness_of_fit_ref 1.214
_refine_ls_matrix_type full
_refine_ls_number_parameters 223
_refine_ls_number_reflns 3667
_refine_ls_number_restraints 0
_refine_ls_restrained_S_all 1.214
_refine_ls_R_factor_all 0.0390
_refine_ls_R_factor_gt 0.0364
_refine_ls_shift/su_max 0.016
_refine_ls_shift/su_mean 0.072
_refine_ls_structure_factor_coef Fsqd
_refine_ls_weighting_details 'calc w=1/[\s^2^(Fo^2^)+(0.0493P)^2^+4.6781P] where P=(Fo^2^+2Fc^2^)/3'
_refine_ls_weighting_scheme calc
_refine_ls_wR_factor_gt 0.0900
_refine_ls_wR_factor_ref 0.0915
_reflns_number_gt 3380
_reflns_number_total 3667
_reflns_threshold_expression >2sigma(I)
_cod_data_source_file b908446k.txt
_cod_data_source_block Agcluster
_cod_depositor_comments
;
The following automatic conversions were performed:

'_symmetry_cell_setting' value 'Monoclinic' changed to 'monoclinic'
according to /home/saulius/struct/CIF-dictionaries/cif_core.dic
dictionary named 'cif_core.dic' version 2.4.2 from
2011-04-26.

'_exptl_absorpt_correction_type' value 'Multi-Scan'
changed to 'multi-scan' according to
/home/saulius/struct/CIF-dictionaries/cif_core.dic dictionary named
'cif_core.dic' version 2.4.2 from 2011-04-26.

Automatic conversion script
Id: cif_fix_values 1891 2012-01-12 08:04:46Z andrius 
;
_cod_original_sg_symbol_H-M 'C2/c '
_cod_database_code 7211514

loop_
_symmetry_equiv_pos_as_xyz
'x, y, z'
'-x, y, -z+1/2'
'x+1/2, y+1/2, z'
'-x+1/2, y+1/2, -z+1/2'
'-x, -y, -z'
'x, -y, z-1/2'
'-x+1/2, -y+1/2, -z'
'x+1/2, -y+1/2, z-1/2'

loop_
_atom_site_label
_atom_site_type_symbol
_atom_site_fract_x
_atom_site_fract_y
_atom_site_fract_z
_atom_site_U_iso_or_equiv
_atom_site_adp_type
_atom_site_occupancy
_atom_site_symmetry_multiplicity
_atom_site_calc_flag
_atom_site_refinement_flags
Ag1 Ag 0.192797(13) 0.18061(4) 0.163944(15) 0.04608(10) Uani 1 1 d .
Ag3 Ag 0.0000 0.94463(6) 0.2500 0.05406(13) Uani 1 2 d S
Ag2 Ag 0.120686(15) 0.49209(4) 0.176654(17) 0.05085(11) Uani 1 1 d .
N2 N 0.06842(13) 0.3521(3) 0.07193(14) 0.0336(5) Uani 1 1 d .
N1 N 0.20199(12) 0.3620(3) 0.07215(14) 0.0321(5) Uani 1 1 d .
C5 C 0.09060(14) 0.3302(4) 0.00702(16) 0.0308(6) Uani 1 1 d .
C6 C 0.15503(14) 0.3956(4) 0.00873(16) 0.0308(6) Uani 1 1 d .
O5 O 0.04619(14) 0.6609(4) 0.2392(2) 0.0623(8) Uani 1 1 d .
C4 C 0.05470(16) 0.2533(5) -0.05885(18) 0.0421(7) Uani 1 1 d .
H4 H 0.0711 0.2386 -0.1028 0.050 Uiso 1 1 calc R
C1 C 0.00983(16) 0.2970(5) 0.0712(2) 0.0410(7) Uani 1 1 d .
H1 H -0.0055 0.3108 0.1159 0.049 Uiso 1 1 calc R
C2 C -0.02864(16) 0.2210(5) 0.0073(2) 0.0450(8) Uani 1 1 d .
H2 H -0.0693 0.1857 0.0087 0.054 Uiso 1 1 calc R
C3 C -0.00591(17) 0.1983(5) -0.0588(2) 0.0491(9) Uani 1 1 d .
H3 H -0.0309 0.1468 -0.1027 0.059 Uiso 1 1 calc R
C7 C 0.16615(17) 0.4877(5) -0.05357(19) 0.0406(7) Uani 1 1 d .
H7 H 0.1335 0.5068 -0.0975 0.049 Uiso 1 1 calc R
C10 C 0.26004(15) 0.4239(5) 0.0755(2) 0.0412(7) Uani 1 1 d .
H10 H 0.2923 0.4029 0.1196 0.049 Uiso 1 1 calc R
C8 C 0.22618(18) 0.5506(5) -0.0496(2) 0.0471(8) Uani 1 1 d .
H8 H 0.2343 0.6139 -0.0903 0.057 Uiso 1 1 calc R
C9 C 0.27373(18) 0.5178(5) 0.0158(2) 0.0466(8) Uani 1 1 d .
H9 H 0.3146 0.5584 0.0197 0.056 Uiso 1 1 calc R
O3 O 0.22006(12) -0.0644(3) 0.23126(15) 0.0482(6) Uani 1 1 d .
N3 N 0.18727(12) -0.1869(3) 0.20305(16) 0.0343(5) Uani 1 1 d .
O1 O 0.15581(13) -0.1871(4) 0.13494(15) 0.0558(7) Uani 1 1 d .
O2 O 0.18783(12) -0.3113(3) 0.24620(16) 0.0459(6) Uani 1 1 d .
O4 O 0.0000 0.4294(6) 0.2500 0.0760(14) Uani 1 2 d S
N4 N 0.0000 0.5803(5) 0.2500 0.0395(8) Uani 1 2 d S
O8 O 0.15454(14) 1.2592(4) 0.29317(17) 0.0580(7) Uani 1 1 d .
O6 O 0.08869(13) 1.0944(4) 0.21892(15) 0.0520(6) Uani 1 1 d .
N5 N 0.11111(14) 1.1552(4) 0.28551(16) 0.0396(6) Uani 1 1 d .
O7 O 0.08961(14) 1.1101(5) 0.34143(16) 0.0599(8) Uani 1 1 d .

loop_
_atom_site_aniso_label
_atom_site_aniso_U_11
_atom_site_aniso_U_22
_atom_site_aniso_U_33
_atom_site_aniso_U_23
_atom_site_aniso_U_13
_atom_site_aniso_U_12
Ag1 0.04720(16) 0.04596(18) 0.04216(15) 0.01731(11) 0.00461(11) -0.00314(11)
Ag3 0.0492(2) 0.0463(2) 0.0674(3) 0.000 0.01531(19) 0.000
Ag2 0.0614(2) 0.04564(19) 0.04902(17) -0.01979(11) 0.02001(13) -0.01661(13)
N2 0.0367(12) 0.0346(14) 0.0301(11) -0.0020(10) 0.0092(9) -0.0047(10)
N1 0.0339(12) 0.0334(13) 0.0284(11) 0.0034(9) 0.0058(9) -0.0044(10)
C5 0.0332(13) 0.0308(15) 0.0278(12) 0.0032(10) 0.0062(10) 0.0033(11)
C6 0.0337(13) 0.0315(15) 0.0275(12) 0.0017(10) 0.0077(10) 0.0011(11)
O5 0.0521(16) 0.066(2) 0.077(2) -0.0078(16) 0.0327(15) -0.0117(14)
C4 0.0402(16) 0.055(2) 0.0295(14) -0.0035(13) 0.0049(11) -0.0009(15)
C1 0.0385(16) 0.0459(19) 0.0413(16) 0.0007(13) 0.0147(13) -0.0043(14)
C2 0.0339(15) 0.052(2) 0.0474(18) 0.0009(15) 0.0063(13) -0.0075(15)
C3 0.0410(17) 0.060(2) 0.0411(17) -0.0062(16) -0.0011(13) -0.0068(16)
C7 0.0425(17) 0.047(2) 0.0338(15) 0.0113(13) 0.0126(12) 0.0057(14)
C10 0.0345(15) 0.048(2) 0.0406(16) 0.0018(14) 0.0073(12) -0.0070(14)
C8 0.0497(19) 0.050(2) 0.0480(18) 0.0138(16) 0.0251(15) 0.0017(16)
C9 0.0409(17) 0.048(2) 0.055(2) 0.0026(16) 0.0193(15) -0.0088(15)
O3 0.0474(13) 0.0363(13) 0.0526(14) 0.0063(11) -0.0046(10) -0.0139(11)
N3 0.0273(11) 0.0348(14) 0.0399(13) 0.0012(10) 0.0060(9) -0.0004(10)
O1 0.0472(14) 0.077(2) 0.0368(12) 0.0042(12) -0.0032(10) -0.0124(13)
O2 0.0434(13) 0.0316(12) 0.0559(14) 0.0091(10) -0.0021(11) -0.0037(10)
O4 0.119(4) 0.041(3) 0.077(3) 0.000 0.040(3) 0.000
N4 0.049(2) 0.041(2) 0.0318(17) 0.000 0.0162(15) 0.000
O8 0.0564(16) 0.0637(19) 0.0533(15) -0.0052(13) 0.0119(12) -0.0186(14)
O6 0.0569(15) 0.0590(17) 0.0395(12) -0.0040(11) 0.0101(11) -0.0092(13)
N5 0.0394(14) 0.0435(16) 0.0370(13) 0.0028(11) 0.0116(10) 0.0033(12)
O7 0.0613(17) 0.082(2) 0.0428(13) 0.0098(14) 0.0246(12) -0.0004(16)

loop_
_atom_type_symbol
_atom_type_description
_atom_type_scat_dispersion_real
_atom_type_scat_dispersion_imag
_atom_type_scat_source
C C 0.0033 0.0016 'International Tables Vol C Tables 4.2.6.8 and 6.1.1.4'
H H 0.0000 0.0000 'International Tables Vol C Tables 4.2.6.8 and 6.1.1.4'
N N 0.0061 0.0033 'International Tables Vol C Tables 4.2.6.8 and 6.1.1.4'
Cl Cl 0.1484 0.1585 'International Tables Vol C Tables 4.2.6.8 and 6.1.1.4'
Mn Mn 0.3368 0.7283 'International Tables Vol C Tables 4.2.6.8 and 6.1.1.4'
Ag Ag -0.8971 1.1015 'International Tables Vol C Tables 4.2.6.8 and 6.1.1.4'
O O 0.0106 0.0060 'International Tables Vol C Tables 4.2.6.8 and 6.1.1.4'

loop_
_geom_angle_atom_site_label_1
_geom_angle_atom_site_label_2
_geom_angle_atom_site_label_3
_geom_angle
_geom_angle_site_symmetry_1
_geom_angle_site_symmetry_3
N1 Ag1 O3 151.73(11) . .
N1 Ag1 Ag2 68.86(7) . .
O3 Ag1 Ag2 139.01(8) . .
O6 Ag3 O6 120.60(15) . 2
O6 Ag3 O5 94.90(10) . .
O6 Ag3 O5 144.46(10) 2 .
O6 Ag3 O5 144.46(10) . 2
O6 Ag3 O5 94.90(10) 2 2
O5 Ag3 O5 49.74(13) . 2
O6 Ag3 O7 50.76(8) . .
O6 Ag3 O7 96.91(10) 2 .
O5 Ag3 O7 105.22(11) . .
O5 Ag3 O7 132.46(10) 2 .
O6 Ag3 O7 96.92(10) . 2
O6 Ag3 O7 50.76(8) 2 2
O5 Ag3 O7 132.46(10) . 2
O5 Ag3 O7 105.22(11) 2 2
O7 Ag3 O7 117.77(15) . 2
N2 Ag2 O2 157.44(10) . 1_565
N2 Ag2 O5 112.18(10) . .
O2 Ag2 O5 77.70(10) 1_565 .
N2 Ag2 Ag1 71.69(7) . .
O2 Ag2 Ag1 110.04(7) 1_565 .
O5 Ag2 Ag1 150.94(8) . .
C1 N2 C5 118.2(3) . .
C1 N2 Ag2 118.1(2) . .
C5 N2 Ag2 123.6(2) . .
C10 N1 C6 118.6(3) . .
C10 N1 Ag1 117.1(2) . .
C6 N1 Ag1 123.7(2) . .
N2 C5 C4 121.8(3) . .
N2 C5 C6 117.1(2) . .
C4 C5 C6 121.1(3) . .
N1 C6 C7 121.5(3) . .
N1 C6 C5 117.9(2) . .
C7 C6 C5 120.6(3) . .
N4 O5 Ag3 96.6(2) . .
N4 O5 Ag2 113.6(2) . .
Ag3 O5 Ag2 144.98(14) . .
C5 C4 C3 119.3(3) . .
N2 C1 C2 123.0(3) . .
C1 C2 C3 118.8(3) . .
C2 C3 C4 119.0(3) . .
C8 C7 C6 119.4(3) . .
N1 C10 C9 122.4(3) . .
C9 C8 C7 118.8(3) . .
C8 C9 C10 119.2(3) . .
N3 O3 Ag1 114.83(19) . .
O1 N3 O3 121.4(3) . .
O1 N3 O2 120.8(3) . .
O3 N3 O2 117.8(3) . .
N3 O2 Ag2 108.26(19) . 1_545
O4 N4 O5 121.5(2) . 2
O4 N4 O5 121.5(2) . .
O5 N4 O5 117.0(5) 2 .
N5 O6 Ag3 97.83(19) . .
O7 N5 O8 121.9(3) . .
O7 N5 O6 119.4(3) . .
O8 N5 O6 118.7(3) . .
N5 O7 Ag3 91.4(2) . .

loop_
_geom_bond_atom_site_label_1
_geom_bond_atom_site_label_2
_geom_bond_distance
_geom_bond_site_symmetry_2
Ag1 N1 2.223(2) .
Ag1 O3 2.308(3) .
Ag1 Ag2 2.9929(5) .
Ag3 O6 2.436(3) .
Ag3 O6 2.437(3) 2
Ag3 O5 2.522(3) .
Ag3 O5 2.522(3) 2
Ag3 O7 2.582(3) .
Ag3 O7 2.582(3) 2
Ag2 N2 2.230(3) .
Ag2 O2 2.300(2) 1_565
Ag2 O5 2.549(3) .
N2 C1 1.341(4) .
N2 C5 1.351(4) .
N1 C10 1.340(4) .
N1 C6 1.349(4) .
C5 C4 1.382(4) .
C5 C6 1.485(4) .
C6 C7 1.391(4) .
O5 N4 1.244(4) .
C4 C3 1.385(5) .
C1 C2 1.377(5) .
C2 C3 1.377(5) .
C7 C8 1.381(5) .
C10 C9 1.383(5) .
C8 C9 1.377(5) .
O3 N3 1.250(4) .
N3 O1 1.232(4) .
N3 O2 1.256(4) .
O2 Ag2 2.300(2) 1_545
O4 N4 1.216(7) .
N4 O5 1.244(4) 2
O8 N5 1.243(4) .
O6 N5 1.258(4) .
N5 O7 1.238(4) .
